data_1001185
loop_
_publ_author_name
'Gasperin, M'

_publ_section_title
;
Contribution a l'etude de quelques oxydes doubles que forme le tantale
avec l'etain, l'uranium et le calcium.
;
_journal_coden_ASTM BUFCAE
_journal_name_full
;
Bulletin de la Societe Francaise de Mineralogie et de Cristallographie
(72,1949-100,1977)
;
_journal_page_first 1
_journal_page_last 21
_journal_volume 83
_journal_year 1960
_chemical_formula_structural 'Sn.25 Ta1 O3'
_chemical_formula_sum 'O3 Sn0.25 Ta'
_chemical_name_systematic 'Tin(IV) tantalate'
_space_group_IT_number 221
_symmetry_cell_setting cubic
_symmetry_Int_Tables_number 221
_symmetry_space_group_name_Hall '-P 4 2 3'
_symmetry_space_group_name_H-M 'P m -3 m'
_cell_angle_alpha 90
_cell_angle_beta 90
_cell_angle_gamma 90
_cell_formula_units_Z 1
_cell_length_a 3.88
_cell_length_b 3.88
_cell_length_c 3.88
_cell_volume 58.4
_cod_original_formula_sum 'O3 Sn.25 Ta'
_cod_database_code 1001185

loop_
_symmetry_equiv_pos_as_xyz
x,y,z
y,z,x
z,x,y
x,z,y
y,x,z
z,y,x
x,-y,-z
y,-z,-x
z,-x,-y
x,-z,-y
y,-x,-z
z,-y,-x
-x,y,-z
-y,z,-x
-z,x,-y
-x,z,-y
-y,x,-z
-z,y,-x
-x,-y,z
-y,-z,x
-z,-x,y
-x,-z,y
-y,-x,z
-z,-y,x
-x,-y,-z
-y,-z,-x
-z,-x,-y
-x,-z,-y
-y,-x,-z
-z,-y,-x
-x,y,z
-y,z,x
-z,x,y
-x,z,y
-y,x,z
-z,y,x
x,-y,z
y,-z,x
z,-x,y
x,-z,y
y,-x,z
z,-y,x
x,y,-z
y,z,-x
z,x,-y
x,z,-y
y,x,-z
z,y,-x

loop_
_atom_site_label
_atom_site_type_symbol
_atom_site_symmetry_multiplicity
_atom_site_Wyckoff_symbol
_atom_site_fract_x
_atom_site_fract_y
_atom_site_fract_z
_atom_site_occupancy
_atom_site_attached_hydrogens
_atom_site_calc_flag
O1 O2- 3 c 0. 0.5 0.5 1. 0 d
Sn1 Sn4+ 1 a 0. 0. 0. 0.25 0 d
Ta1 Ta5+ 1 b 0.5 0.5 0.5 1. 0 d

loop_
_atom_type_symbol
_atom_type_oxidation_number
O2- -2.000
Sn4+ 4.000
Ta5+ 5.000
